data_1508884
loop_
_publ_author_name
'Xu, Xiao-Bo'
'Liu, Jian'
'Zhang, Jian-Jian'
'Wang, Ya-Wen'
'Peng, Yu'

_publ_section_title
;
 Nickel-mediated inter- and intramolecular C-s coupling of thiols and
 thioacetates with aryl iodides at room temperature.
;
_journal_issue 3
_journal_name_full 'Organic letters'
_journal_page_first 550
_journal_page_last 553
_journal_paper_doi 10.1021/ol303366u
_journal_volume 15
_journal_year 2013
_chemical_formula_sum 'C16 H17 N O2 S2'
_chemical_formula_weight 319.43
_chemical_name_systematic
; 
 ? 
;
_space_group_IT_number 61
_symmetry_cell_setting orthorhombic
_symmetry_space_group_name_Hall '-P 2ac 2ab'
_symmetry_space_group_name_H-M 'P b c a'
_atom_sites_solution_hydrogens geom
_atom_sites_solution_primary direct
_atom_sites_solution_secondary difmap
_audit_creation_method SHELXL-97
_cell_angle_alpha 90.00
_cell_angle_beta 90.00
_cell_angle_gamma 90.00
_cell_formula_units_Z 8
_cell_length_a 7.861(19)
_cell_length_b 9.93(2)
_cell_length_c 42.05(10)
_cell_measurement_reflns_used 3396
_cell_measurement_temperature 296(2)
_cell_measurement_theta_max 22.32
_cell_measurement_theta_min 2.76
_cell_volume 3282(13)
_computing_cell_refinement 'Bruker SAINT'
_computing_data_collection 'Bruker APEX2'
_computing_data_reduction 'Bruker SAINT'
_computing_molecular_graphics 'Bruker SHELXTL'
_computing_publication_material 'Bruker SHELXTL'
_computing_structure_refinement 'SHELXL-97 (Sheldrick, 2008)'
_computing_structure_solution 'SHELXS-97 (Sheldrick, 2008)'
_diffrn_ambient_temperature 296(2)
_diffrn_measured_fraction_theta_full 0.999
_diffrn_measured_fraction_theta_max 0.999
_diffrn_measurement_device_type 'Bruker APEX-II CCD'
_diffrn_measurement_method '\f and \w scans'
_diffrn_radiation_monochromator graphite
_diffrn_radiation_source 'fine-focus sealed tube'
_diffrn_radiation_type MoK\a
_diffrn_radiation_wavelength 0.71073
_diffrn_reflns_av_R_equivalents 0.0580
_diffrn_reflns_av_sigmaI/netI 0.0460
_diffrn_reflns_limit_h_max 9
_diffrn_reflns_limit_h_min -9
_diffrn_reflns_limit_k_max 12
_diffrn_reflns_limit_k_min -5
_diffrn_reflns_limit_l_max 44
_diffrn_reflns_limit_l_min -50
_diffrn_reflns_number 12939
_diffrn_reflns_theta_full 25.49
_diffrn_reflns_theta_max 25.49
_diffrn_reflns_theta_min 2.77
_exptl_absorpt_coefficient_mu 0.327
_exptl_absorpt_correction_T_max 0.9374
_exptl_absorpt_correction_T_min 0.9197
_exptl_absorpt_correction_type multi-scan
_exptl_absorpt_process_details SADABS
_exptl_crystal_colour colorless
_exptl_crystal_density_diffrn 1.293
_exptl_crystal_density_method 'not measured'
_exptl_crystal_description block
_exptl_crystal_F_000 1344
_exptl_crystal_size_max 0.26
_exptl_crystal_size_mid 0.23
_exptl_crystal_size_min 0.20
_refine_diff_density_max 0.184
_refine_diff_density_min -0.262
_refine_diff_density_rms 0.045
_refine_ls_extinction_method none
_refine_ls_goodness_of_fit_ref 1.062
_refine_ls_hydrogen_treatment constr
_refine_ls_matrix_type full
_refine_ls_number_parameters 191
_refine_ls_number_reflns 3057
_refine_ls_number_restraints 0
_refine_ls_restrained_S_all 1.062
_refine_ls_R_factor_all 0.0799
_refine_ls_R_factor_gt 0.0550
_refine_ls_shift/su_max 0.000
_refine_ls_shift/su_mean 0.000
_refine_ls_structure_factor_coef Fsqd
_refine_ls_weighting_details 'calc w=1/[\s^2^(Fo^2^)+(0.0519P)^2^+1.9156P] where P=(Fo^2^+2Fc^2^)/3'
_refine_ls_weighting_scheme calc
_refine_ls_wR_factor_gt 0.1234
_refine_ls_wR_factor_ref 0.1341
_reflns_number_gt 2230
_reflns_number_total 3057
_reflns_threshold_expression >2sigma(I)
_cod_data_source_file ol303366u_si_003.cif
_cod_data_source_block pbca
_cod_depositor_comments
;
The following automatic conversions were performed:

'_symmetry_cell_setting' value 'Orthorhombic' changed to
'orthorhombic' according to
/home/saulius/struct/CIF-dictionaries/cif_core.dic dictionary named
'cif_core.dic' version 2.4.2 from 2011-04-26.

Automatic conversion script
Id: cif_fix_values 1891 2012-01-12 08:04:46Z andrius 
;
_cod_original_cell_volume 3282(14)
_cod_original_sg_symbol_H-M Pbca
_cod_database_code 1508884

loop_
_symmetry_equiv_pos_as_xyz
'x, y, z'
'-x+1/2, -y, z+1/2'
'-x, y+1/2, -z+1/2'
'x+1/2, -y+1/2, -z'
'-x, -y, -z'
'x-1/2, y, -z-1/2'
'x, -y-1/2, z-1/2'
'-x-1/2, y-1/2, z'

loop_
_atom_site_label
_atom_site_type_symbol
_atom_site_fract_x
_atom_site_fract_y
_atom_site_fract_z
_atom_site_U_iso_or_equiv
_atom_site_adp_type
_atom_site_occupancy
_atom_site_symmetry_multiplicity
_atom_site_calc_flag
_atom_site_refinement_flags
C1 C 0.5069(4) 0.0865(3) 0.16405(7) 0.0424(7) Uani 1 1 d .
C2 C 0.3746(4) -0.0065(3) 0.16020(8) 0.0498(8) Uani 1 1 d .
H2 H 0.3531 -0.0433 0.1403 0.060 Uiso 1 1 calc R
C3 C 0.2734(4) -0.0447(4) 0.18656(9) 0.0657(10) Uani 1 1 d .
H3 H 0.1857 -0.1065 0.1839 0.079 Uiso 1 1 calc R
C4 C 0.3051(5) 0.0106(5) 0.21656(9) 0.0741(12) Uani 1 1 d .
H4 H 0.2375 -0.0133 0.2338 0.089 Uiso 1 1 calc R
C5 C 0.4391(5) 0.1019(4) 0.22055(8) 0.0658(10) Uani 1 1 d .
H5 H 0.4612 0.1362 0.2407 0.079 Uiso 1 1 calc R
C6 C 0.5423(4) 0.1435(3) 0.19458(7) 0.0464(8) Uani 1 1 d .
C7 C 0.8991(4) 0.1806(4) 0.18745(8) 0.0608(9) Uani 1 1 d .
H7A H 0.9965 0.2288 0.1959 0.073 Uiso 1 1 calc R
H7B H 0.9006 0.0908 0.1966 0.073 Uiso 1 1 calc R
C8 C 0.9217(4) 0.1675(4) 0.15096(8) 0.0581(9) Uani 1 1 d .
H8A H 0.9123 0.2563 0.1415 0.070 Uiso 1 1 calc R
H8B H 1.0353 0.1342 0.1466 0.070 Uiso 1 1 calc R
C9 C 0.7926(4) 0.0741(3) 0.13501(7) 0.0485(8) Uani 1 1 d .
H9A H 0.8237 0.0629 0.1128 0.058 Uiso 1 1 calc R
H9B H 0.7982 -0.0137 0.1451 0.058 Uiso 1 1 calc R
C10 C 0.4190(4) 0.1042(3) 0.08141(7) 0.0459(8) Uani 1 1 d .
C11 C 0.5104(5) 0.0122(4) 0.06271(9) 0.0756(11) Uani 1 1 d .
H11 H 0.6281 0.0063 0.0645 0.091 Uiso 1 1 calc R
C12 C 0.4224(6) -0.0708(4) 0.04138(10) 0.0884(14) Uani 1 1 d .
H12 H 0.4837 -0.1319 0.0291 0.106 Uiso 1 1 calc R
C13 C 0.2467(7) -0.0651(4) 0.03782(9) 0.0761(12) Uani 1 1 d .
C14 C 0.1578(5) 0.0245(4) 0.05675(9) 0.0752(12) Uani 1 1 d .
H14 H 0.0399 0.0285 0.0550 0.090 Uiso 1 1 calc R
C15 C 0.2408(4) 0.1104(4) 0.07876(7) 0.0604(9) Uani 1 1 d .
H15 H 0.1785 0.1699 0.0912 0.072 Uiso 1 1 calc R
C16 C 0.1531(7) -0.1563(4) 0.01373(11) 0.116(2) Uani 1 1 d .
H16A H 0.1777 -0.2490 0.0184 0.174 Uiso 1 1 calc R
H16B H 0.1908 -0.1354 -0.0074 0.174 Uiso 1 1 calc R
H16C H 0.0328 -0.1413 0.0153 0.174 Uiso 1 1 calc R
N1 N 0.6128(3) 0.1250(2) 0.13680(5) 0.0411(6) Uani 1 1 d .
O1 O 0.4051(3) 0.3051(2) 0.12146(5) 0.0643(7) Uani 1 1 d .
O2 O 0.6736(3) 0.2698(2) 0.08975(5) 0.0657(7) Uani 1 1 d .
S1 S 0.70452(13) 0.26653(9) 0.20100(2) 0.0630(3) Uani 1 1 d .
S2 S 0.53050(11) 0.21549(7) 0.107617(17) 0.0466(2) Uani 1 1 d .

loop_
_atom_site_aniso_label
_atom_site_aniso_U_11
_atom_site_aniso_U_22
_atom_site_aniso_U_33
_atom_site_aniso_U_23
_atom_site_aniso_U_13
_atom_site_aniso_U_12
C1 0.0379(16) 0.0469(17) 0.0423(16) 0.0033(14) 0.0020(14) 0.0111(14)
C2 0.0424(17) 0.0544(18) 0.0526(18) 0.0045(16) -0.0018(15) 0.0010(15)
C3 0.0408(19) 0.078(2) 0.078(3) 0.021(2) 0.0062(18) 0.0029(18)
C4 0.050(2) 0.109(3) 0.063(2) 0.022(2) 0.0208(19) 0.014(2)
C5 0.064(2) 0.092(3) 0.0416(19) 0.0045(19) 0.0044(17) 0.023(2)
C6 0.0432(18) 0.0564(19) 0.0394(16) 0.0006(14) -0.0010(14) 0.0137(15)
C7 0.048(2) 0.069(2) 0.065(2) 0.0100(18) -0.0185(17) -0.0112(17)
C8 0.0383(18) 0.071(2) 0.065(2) 0.0102(18) -0.0020(16) -0.0036(16)
C9 0.0442(18) 0.0514(17) 0.0500(18) 0.0013(15) 0.0051(15) 0.0081(14)
C10 0.057(2) 0.0440(17) 0.0365(16) 0.0012(13) -0.0064(14) -0.0006(15)
C11 0.073(3) 0.077(2) 0.077(3) -0.033(2) -0.017(2) 0.016(2)
C12 0.114(4) 0.072(3) 0.080(3) -0.031(2) -0.031(3) 0.020(3)
C13 0.116(4) 0.056(2) 0.055(2) 0.0091(19) -0.036(2) -0.015(2)
C14 0.072(3) 0.094(3) 0.060(2) 0.018(2) -0.019(2) -0.022(2)
C15 0.058(2) 0.080(2) 0.0427(19) 0.0033(18) -0.0028(17) -0.0021(19)
C16 0.180(5) 0.077(3) 0.092(3) 0.004(3) -0.076(3) -0.031(3)
N1 0.0371(13) 0.0497(14) 0.0365(13) 0.0004(11) -0.0013(11) 0.0001(11)
O1 0.0841(17) 0.0516(13) 0.0570(14) -0.0081(11) -0.0085(13) 0.0228(12)
O2 0.0783(17) 0.0643(14) 0.0545(13) 0.0089(12) 0.0034(12) -0.0207(13)
S1 0.0794(7) 0.0540(5) 0.0557(5) -0.0126(4) -0.0131(5) 0.0021(5)
S2 0.0581(5) 0.0424(4) 0.0394(4) -0.0021(3) -0.0031(4) 0.0002(4)

loop_
_atom_type_symbol
_atom_type_description
_atom_type_scat_dispersion_real
_atom_type_scat_dispersion_imag
_atom_type_scat_source
C C 0.0033 0.0016 'International Tables Vol C Tables 4.2.6.8 and 6.1.1.4'
H H 0.0000 0.0000 'International Tables Vol C Tables 4.2.6.8 and 6.1.1.4'
N N 0.0061 0.0033 'International Tables Vol C Tables 4.2.6.8 and 6.1.1.4'
O O 0.0106 0.0060 'International Tables Vol C Tables 4.2.6.8 and 6.1.1.4'
S S 0.1246 0.1234 'International Tables Vol C Tables 4.2.6.8 and 6.1.1.4'

loop_
_geom_angle_atom_site_label_1
_geom_angle_atom_site_label_2
_geom_angle_atom_site_label_3
_geom_angle
C2 C1 C6 120.6(3)
C2 C1 N1 120.2(3)
C6 C1 N1 119.2(3)
C1 C2 C3 120.2(3)
C1 C2 H2 119.9
C3 C2 H2 119.9
C4 C3 C2 120.1(4)
C4 C3 H3 120.0
C2 C3 H3 120.0
C3 C4 C5 119.8(3)
C3 C4 H4 120.1
C5 C4 H4 120.1
C4 C5 C6 121.7(4)
C4 C5 H5 119.2
C6 C5 H5 119.2
C5 C6 C1 117.6(3)
C5 C6 S1 119.3(3)
C1 C6 S1 123.0(2)
C8 C7 S1 116.1(2)
C8 C7 H7A 108.3
S1 C7 H7A 108.3
C8 C7 H7B 108.3
S1 C7 H7B 108.3
H7A C7 H7B 107.4
C9 C8 C7 114.1(3)
C9 C8 H8A 108.7
C7 C8 H8A 108.7
C9 C8 H8B 108.7
C7 C8 H8B 108.7
H8A C8 H8B 107.6
N1 C9 C8 113.4(3)
N1 C9 H9A 108.9
C8 C9 H9A 108.9
N1 C9 H9B 108.9
C8 C9 H9B 108.9
H9A C9 H9B 107.7
C11 C10 C15 119.6(3)
C11 C10 S2 119.7(3)
C15 C10 S2 120.6(3)
C12 C11 C10 119.3(4)
C12 C11 H11 120.4
C10 C11 H11 120.4
C13 C12 C11 122.4(4)
C13 C12 H12 118.8
C11 C12 H12 118.8
C14 C13 C12 117.8(4)
C14 C13 C16 120.9(5)
C12 C13 C16 121.3(4)
C13 C14 C15 122.0(4)
C13 C14 H14 119.0
C15 C14 H14 119.0
C10 C15 C14 119.0(4)
C10 C15 H15 120.5
C14 C15 H15 120.5
C13 C16 H16A 109.5
C13 C16 H16B 109.5
H16A C16 H16B 109.5
C13 C16 H16C 109.5
H16A C16 H16C 109.5
H16B C16 H16C 109.5
C1 N1 C9 119.0(2)
C1 N1 S2 120.0(2)
C9 N1 S2 120.9(2)
C6 S1 C7 103.2(2)
O1 S2 O2 120.3(2)
O1 S2 N1 107.54(19)
O2 S2 N1 106.4(2)
O1 S2 C10 107.0(2)
O2 S2 C10 106.8(2)
N1 S2 C10 108.3(2)

loop_
_geom_bond_atom_site_label_1
_geom_bond_atom_site_label_2
_geom_bond_distance
C1 C2 1.400(5)
C1 C6 1.430(5)
C1 N1 1.467(4)
C2 C3 1.416(5)
C2 H2 0.9300
C3 C4 1.398(6)
C3 H3 0.9300
C4 C5 1.400(6)
C4 H4 0.9300
C5 C6 1.422(5)
C5 H5 0.9300
C6 S1 1.786(4)
C7 C8 1.550(6)
C7 S1 1.842(5)
C7 H7A 0.9700
C7 H7B 0.9700
C8 C9 1.530(5)
C8 H8A 0.9700
C8 H8B 0.9700
C9 N1 1.503(5)
C9 H9A 0.9700
C9 H9B 0.9700
C10 C11 1.404(5)
C10 C15 1.406(6)
C10 S2 1.790(4)
C11 C12 1.400(5)
C11 H11 0.9300
C12 C13 1.390(7)
C12 H12 0.9300
C13 C14 1.383(6)
C13 C16 1.545(5)
C14 C15 1.418(5)
C14 H14 0.9300
C15 H15 0.9300
C16 H16A 0.9600
C16 H16B 0.9600
C16 H16C 0.9600
N1 S2 1.653(3)
O1 S2 1.450(3)
O2 S2 1.456(3)

loop_
_geom_torsion_atom_site_label_1
_geom_torsion_atom_site_label_2
_geom_torsion_atom_site_label_3
_geom_torsion_atom_site_label_4
_geom_torsion
C6 C1 C2 C3 0.4(4)
N1 C1 C2 C3 179.4(3)
C1 C2 C3 C4 0.1(5)
C2 C3 C4 C5 -1.1(5)
C3 C4 C5 C6 1.7(5)
C4 C5 C6 C1 -1.3(5)
C4 C5 C6 S1 176.9(3)
C2 C1 C6 C5 0.2(4)
N1 C1 C6 C5 -178.8(3)
C2 C1 C6 S1 -177.9(2)
N1 C1 C6 S1 3.0(4)
S1 C7 C8 C9 -67.5(4)
C7 C8 C9 N1 65.5(4)
C15 C10 C11 C12 0.9(5)
S2 C10 C11 C12 -177.5(3)
C10 C11 C12 C13 0.4(6)
C11 C12 C13 C14 -1.4(6)
C11 C12 C13 C16 179.1(4)
C12 C13 C14 C15 1.2(6)
C16 C13 C14 C15 -179.3(3)
C11 C10 C15 C14 -1.0(5)
S2 C10 C15 C14 177.3(2)
C13 C14 C15 C10 0.0(5)
C2 C1 N1 C9 -107.5(3)
C6 C1 N1 C9 71.6(4)
C2 C1 N1 S2 68.9(3)
C6 C1 N1 S2 -112.0(3)
C8 C9 N1 C1 -90.0(3)
C8 C9 N1 S2 93.7(3)
C5 C6 S1 C7 123.2(3)
C1 C6 S1 C7 -58.7(3)
C8 C7 S1 C6 75.0(3)
C1 N1 S2 O1 33.3(2)
C9 N1 S2 O1 -150.4(2)
C1 N1 S2 O2 163.5(2)
C9 N1 S2 O2 -20.2(3)
C1 N1 S2 C10 -82.0(3)
C9 N1 S2 C10 94.3(3)
C11 C10 S2 O1 175.2(3)
C15 C10 S2 O1 -3.2(3)
C11 C10 S2 O2 45.1(3)
C15 C10 S2 O2 -133.3(3)
C11 C10 S2 N1 -69.1(3)
C15 C10 S2 N1 112.5(3)

loop_
_cod_related_entry_id
_cod_related_entry_code
_cod_related_entry_database
1 7456340 ChemSpider
